data_6000514
loop_
_publ_author_name
'Riou, D.'
'Baltazar, P.'
'Ferey, G.'

_publ_section_title
;
 Hybrid open-frameworks: synthesis and structures of four
 vanado-alkyldiphosphonates with occluded potassium cations
;
_journal_name_full 'Solid State Sciences'
_journal_page_first 127
_journal_page_last 134
_journal_paper_doi 10.1016/S1293-2558(00)00103-5
_journal_volume 2
_journal_year 2000
_chemical_formula_sum 'C3 H10 K O12 P2 V2'
_space_group_name_H-M_alt 'C 1 2/c 1'
_cell_angle_alpha 90.000
_cell_angle_beta 100.272
_cell_angle_gamma 90.000
_cell_length_a 14.6228
_cell_length_b 10.2783
_cell_length_c 18.2716
_cell_volume 2702.16
_cod_database_code 6000514

loop_
_atom_site_label
_atom_site_fract_x
_atom_site_fract_y
_atom_site_fract_z
? ? ? ?
